data_4074434
loop_
_publ_author_name
'Nakazawa, Hiroshi'
'Miyoshi, Yasutaka'
'Katayama, Takafumi'
'Mizuta, Tsutomu'
'Miyoshi, Katsuhiko'
'Tsuchida, Noriko'
'Ono, Ayako'
'Takano, Keiko'

_publ_section_title
;
 Syntheses, Structures, and DFT Calculations of Phosphenium Phosphite
 Complexes of Molybdenum:&#x00A0; Preference of Nonbridging Form to
 Bridging Form of a Donor Group
;
_journal_issue 25
_journal_name_full Organometallics
_journal_page_first 5913
_journal_paper_doi 10.1021/om060639x
_journal_volume 25
_journal_year 2006
_chemical_formula_moiety 'C13 H23 Mo N4 O5 P2, C F3 O3 S'
_chemical_formula_sum 'C14 H23 F3 Mo N4 O8 P2 S'
_chemical_formula_weight 622.30
_chemical_name_systematic
; 
 ? 
;
_space_group_IT_number 14
_symmetry_cell_setting monoclinic
_symmetry_space_group_name_Hall '-P 2ybc'
_symmetry_space_group_name_H-M 'P 1 21/c 1'
_atom_sites_solution_hydrogens geom
_atom_sites_solution_primary direct
_atom_sites_solution_secondary difmap
_audit_creation_method SHELXL-97
_cell_angle_alpha 90.00
_cell_angle_beta 98.7690(10)
_cell_angle_gamma 90.00
_cell_formula_units_Z 4
_cell_length_a 10.12700(10)
_cell_length_b 15.7150(3)
_cell_length_c 15.5760(4)
_cell_measurement_temperature 200(2)
_cell_volume 2449.88(8)
_computing_cell_refinement HKL
_computing_data_collection HKL
_computing_data_reduction HKL
_computing_structure_refinement 'SHELXL-97 (Sheldrick, 1997)'
_computing_structure_solution 'SHELXS-97 (Sheldrick, 1990)'
_diffrn_ambient_temperature 200(2)
_diffrn_detector_area_resol_mean 10.0
_diffrn_measured_fraction_theta_full 'ACTA 50'
_diffrn_measured_fraction_theta_max 0.944
_diffrn_measurement_device_type 'Mac Science DIP2030 Imaging Plate'
_diffrn_radiation_monochromator graphite
_diffrn_radiation_source 'fine-focus rotating anode'
_diffrn_radiation_type MoK\a
_diffrn_radiation_wavelength 0.71069
_diffrn_reflns_av_R_equivalents 0.0000
_diffrn_reflns_av_sigmaI/netI 0.0143
_diffrn_reflns_limit_h_max 12
_diffrn_reflns_limit_h_min 0
_diffrn_reflns_limit_k_max 20
_diffrn_reflns_limit_k_min 0
_diffrn_reflns_limit_l_max 20
_diffrn_reflns_limit_l_min -20
_diffrn_reflns_number 5555
_diffrn_reflns_theta_full 'ACTA 50'
_diffrn_reflns_theta_max 27.94
_diffrn_reflns_theta_min 2.60
_exptl_absorpt_coefficient_mu 0.820
_exptl_absorpt_correction_T_max 0.7781
_exptl_absorpt_correction_T_min 0.7408
_exptl_absorpt_correction_type integration
_exptl_crystal_colour yellow
_exptl_crystal_density_diffrn 1.687
_exptl_crystal_density_method 'not measured'
_exptl_crystal_description cubic
_exptl_crystal_F_000 1256
_exptl_crystal_size_max 0.45
_exptl_crystal_size_mid 0.40
_exptl_crystal_size_min 0.32
_refine_diff_density_max 0.760
_refine_diff_density_min -0.604
_refine_diff_density_rms 0.081
_refine_ls_extinction_coef 0.0089(6)
_refine_ls_extinction_expression Fc^*^=kFc[1+0.001xFc^2^\l^3^/sin(2\q)]^-1/4^
_refine_ls_extinction_method SHELXL
_refine_ls_goodness_of_fit_ref 1.058
_refine_ls_hydrogen_treatment constr
_refine_ls_matrix_type full
_refine_ls_number_parameters 304
_refine_ls_number_reflns 5555
_refine_ls_number_restraints 0
_refine_ls_restrained_S_all 1.058
_refine_ls_R_factor_all 0.0347
_refine_ls_R_factor_gt 0.0337
_refine_ls_shift/su_max 0.003
_refine_ls_shift/su_mean 0.000
_refine_ls_structure_factor_coef Fsqd
_refine_ls_weighting_details 'calc w=1/[\s^2^(Fo^2^)+(0.0488P)^2^+2.9494P] where P=(Fo^2^+2Fc^2^)/3'
_refine_ls_weighting_scheme calc
_refine_ls_wR_factor_gt 0.0877
_refine_ls_wR_factor_ref 0.0885
_reflns_number_gt 5369
_reflns_number_total 5555
_reflns_threshold_expression >2sigma(I)
_cod_data_source_file om060639xsi20060714_013652.cif
_cod_data_source_block katayam1
_cod_database_code 4074434

loop_
_symmetry_equiv_pos_as_xyz
'x, y, z'
'-x, y+1/2, -z+1/2'
'-x, -y, -z'
'x, -y-1/2, z-1/2'

loop_
_atom_site_label
_atom_site_type_symbol
_atom_site_fract_x
_atom_site_fract_y
_atom_site_fract_z
_atom_site_U_iso_or_equiv
_atom_site_adp_type
_atom_site_occupancy
_atom_site_symmetry_multiplicity
_atom_site_calc_flag
_atom_site_refinement_flags
Mo1 Mo 0.914815(18) 0.131189(10) 0.598641(11) 0.02021(8) Uani 1 1 d .
S1 S 0.57395(7) 0.02097(4) 0.76964(5) 0.04012(16) Uani 1 1 d .
P1 P 1.00567(6) 0.27905(3) 0.60175(3) 0.02357(13) Uani 1 1 d .
P2 P 0.69730(6) 0.17989(3) 0.59104(3) 0.02321(13) Uani 1 1 d .
F1 F 0.4715(5) 0.1496(2) 0.8431(3) 0.1385(16) Uani 1 1 d .
F2 F 0.4700(4) 0.0365(3) 0.91237(16) 0.1186(13) Uani 1 1 d .
F3 F 0.3326(3) 0.0563(3) 0.7985(2) 0.1295(15) Uani 1 1 d .
O1 O 0.7960(2) -0.05540(12) 0.58708(13) 0.0434(5) Uani 1 1 d .
O2 O 1.2106(2) 0.05878(16) 0.61161(16) 0.0554(6) Uani 1 1 d .
O3 O 0.9651(3) 0.13504(14) 0.80588(13) 0.0479(5) Uani 1 1 d .
O4 O 0.8963(3) 0.14394(16) 0.39389(13) 0.0510(6) Uani 1 1 d .
O5 O 1.1151(2) 0.28011(11) 0.53570(13) 0.0394(4) Uani 1 1 d .
O6 O 0.6992(3) 0.0464(3) 0.8141(2) 0.1130(15) Uani 1 1 d .
O7 O 0.5404(3) 0.06012(18) 0.68593(18) 0.0696(8) Uani 1 1 d .
O8 O 0.5458(4) -0.06661(18) 0.7688(2) 0.0961(12) Uani 1 1 d .
N1 N 0.9030(2) 0.36079(12) 0.57696(15) 0.0317(4) Uani 1 1 d .
N2 N 1.0714(3) 0.32342(14) 0.69462(16) 0.0484(7) Uani 1 1 d .
N3 N 0.5660(2) 0.16456(14) 0.51954(13) 0.0306(4) Uani 1 1 d .
N4 N 0.6272(2) 0.24612(13) 0.64916(14) 0.0317(4) Uani 1 1 d .
C1 C 0.8399(2) 0.01128(14) 0.59225(15) 0.0287(5) Uani 1 1 d .
C2 C 1.1063(3) 0.08505(16) 0.60680(15) 0.0314(5) Uani 1 1 d .
C3 C 0.9431(3) 0.13286(14) 0.73283(15) 0.0291(5) Uani 1 1 d .
C4 C 0.9020(3) 0.13812(15) 0.46660(15) 0.0299(5) Uani 1 1 d .
C5 C 1.1761(3) 0.35935(19) 0.5160(3) 0.0529(9) Uani 1 1 d .
H1 H 1.1066 0.3993 0.4907 0.079 Uiso 1 1 calc R
H2 H 1.2380 0.3489 0.4746 0.079 Uiso 1 1 calc R
H3 H 1.2252 0.3836 0.5695 0.079 Uiso 1 1 calc R
C6 C 0.8084(3) 0.36766(19) 0.4980(2) 0.0466(7) Uani 1 1 d .
H4 H 0.7208 0.3838 0.5121 0.070 Uiso 1 1 calc R
H5 H 0.8013 0.3127 0.4678 0.070 Uiso 1 1 calc R
H6 H 0.8389 0.4111 0.4603 0.070 Uiso 1 1 calc R
C7 C 0.9321(5) 0.4346(2) 0.6309(2) 0.0724(13) Uani 1 1 d .
H7 H 0.8495 0.4555 0.6505 0.087 Uiso 1 1 calc R
H8 H 0.9681 0.4805 0.5976 0.087 Uiso 1 1 calc R
C8 C 1.0323(3) 0.41077(16) 0.70741(17) 0.0393(6) Uani 1 1 d .
H9 H 1.1111 0.4488 0.7118 0.047 Uiso 1 1 calc R
H10 H 0.9929 0.4158 0.7616 0.047 Uiso 1 1 calc R
C9 C 1.1793(3) 0.28695(18) 0.75543(19) 0.0432(6) Uani 1 1 d .
H11 H 1.2592 0.3226 0.7577 0.065 Uiso 1 1 calc R
H12 H 1.1988 0.2295 0.7364 0.065 Uiso 1 1 calc R
H13 H 1.1528 0.2842 0.8133 0.065 Uiso 1 1 calc R
C10 C 0.5546(3) 0.1093(2) 0.44375(19) 0.0455(7) Uani 1 1 d .
H14 H 0.4866 0.0657 0.4479 0.068 Uiso 1 1 calc R
H15 H 0.6408 0.0818 0.4413 0.068 Uiso 1 1 calc R
H16 H 0.5287 0.1432 0.3910 0.068 Uiso 1 1 calc R
C11 C 0.4476(3) 0.2110(2) 0.5361(2) 0.0449(7) Uani 1 1 d .
H17 H 0.3714 0.1715 0.5359 0.054 Uiso 1 1 calc R
H18 H 0.4226 0.2546 0.4906 0.054 Uiso 1 1 calc R
C12 C 0.4816(3) 0.2530(2) 0.6242(2) 0.0505(8) Uani 1 1 d .
H19 H 0.4541 0.3135 0.6209 0.061 Uiso 1 1 calc R
H20 H 0.4351 0.2239 0.6674 0.061 Uiso 1 1 calc R
C13 C 0.6901(3) 0.2815(2) 0.7321(2) 0.0494(7) Uani 1 1 d .
H21 H 0.6621 0.3409 0.7366 0.074 Uiso 1 1 calc R
H22 H 0.7874 0.2790 0.7357 0.074 Uiso 1 1 calc R
H23 H 0.6628 0.2485 0.7798 0.074 Uiso 1 1 calc R
C14 C 0.4561(4) 0.0671(3) 0.8348(2) 0.0600(9) Uani 1 1 d .

loop_
_atom_site_aniso_label
_atom_site_aniso_U_11
_atom_site_aniso_U_22
_atom_site_aniso_U_33
_atom_site_aniso_U_23
_atom_site_aniso_U_13
_atom_site_aniso_U_12
Mo1 0.02341(13) 0.01860(11) 0.01828(11) -0.00084(5) 0.00207(7) 0.00119(6)
S1 0.0395(4) 0.0362(3) 0.0430(4) -0.0047(3) 0.0009(3) -0.0029(3)
P1 0.0278(3) 0.0195(2) 0.0228(3) 0.00246(19) 0.0018(2) 0.00171(19)
P2 0.0247(3) 0.0227(3) 0.0222(3) -0.00254(19) 0.00335(19) 0.00167(19)
F1 0.182(4) 0.078(2) 0.181(4) -0.034(2) 0.111(3) 0.016(2)
F2 0.139(3) 0.177(3) 0.0455(13) 0.0223(17) 0.0321(16) 0.038(2)
F3 0.0407(17) 0.260(5) 0.089(2) 0.008(3) 0.0139(13) 0.008(2)
O1 0.0520(13) 0.0281(9) 0.0474(11) -0.0011(8) -0.0006(9) -0.0104(8)
O2 0.0344(13) 0.0684(15) 0.0597(14) -0.0152(11) -0.0047(9) 0.0187(10)
O3 0.0648(15) 0.0539(13) 0.0235(9) 0.0024(8) 0.0019(9) -0.0094(10)
O4 0.0624(15) 0.0671(14) 0.0233(9) 0.0008(9) 0.0061(9) 0.0117(11)
O5 0.0385(11) 0.0298(9) 0.0543(11) 0.0107(8) 0.0209(9) 0.0044(7)
O6 0.0441(19) 0.190(4) 0.100(3) -0.070(3) -0.0061(15) -0.006(2)
O7 0.092(2) 0.0615(16) 0.0617(15) 0.0197(12) 0.0326(14) 0.0109(14)
O8 0.164(4) 0.0412(14) 0.091(2) 0.0034(14) 0.047(2) -0.0176(18)
N1 0.0341(12) 0.0241(9) 0.0357(11) 0.0022(8) 0.0016(8) 0.0059(7)
N2 0.0746(19) 0.0215(10) 0.0395(12) -0.0032(9) -0.0222(12) 0.0025(10)
N3 0.0270(11) 0.0353(11) 0.0285(10) -0.0029(8) 0.0007(7) 0.0028(8)
N4 0.0300(11) 0.0315(10) 0.0339(10) -0.0079(8) 0.0060(8) 0.0050(8)
C1 0.0324(13) 0.0257(10) 0.0269(10) -0.0004(8) 0.0012(8) 0.0007(8)
C2 0.0314(13) 0.0312(11) 0.0303(11) -0.0062(9) 0.0008(9) 0.0026(9)
C3 0.0363(14) 0.0256(11) 0.0247(11) 0.0016(8) 0.0025(9) -0.0037(8)
C4 0.0325(13) 0.0323(12) 0.0246(11) -0.0020(8) 0.0038(9) 0.0060(9)
C5 0.0412(18) 0.0416(16) 0.080(2) 0.0274(15) 0.0232(16) 0.0044(12)
C6 0.0495(19) 0.0455(16) 0.0419(15) 0.0165(12) -0.0024(13) 0.0151(12)
C7 0.128(4) 0.0284(14) 0.0523(19) -0.0070(13) -0.015(2) 0.0288(18)
C8 0.0578(18) 0.0240(11) 0.0371(13) -0.0059(9) 0.0107(12) -0.0072(11)
C9 0.0462(17) 0.0405(14) 0.0377(14) 0.0046(11) -0.0105(11) -0.0073(12)
C10 0.0360(16) 0.0615(18) 0.0371(14) -0.0173(13) -0.0008(11) -0.0050(13)
C11 0.0274(15) 0.0594(18) 0.0469(16) -0.0064(13) 0.0025(11) 0.0084(12)
C12 0.0356(17) 0.0592(19) 0.0560(18) -0.0165(14) 0.0049(13) 0.0176(13)
C13 0.0496(18) 0.0561(18) 0.0420(15) -0.0260(13) 0.0052(12) 0.0075(13)
C14 0.048(2) 0.081(3) 0.0520(19) 0.0025(17) 0.0106(15) 0.0023(17)

loop_
_atom_type_symbol
_atom_type_description
_atom_type_scat_dispersion_real
_atom_type_scat_dispersion_imag
_atom_type_scat_source
C C 0.0033 0.0016 'International Tables Vol C Tables 4.2.6.8 and 6.1.1.4'
H H 0.0000 0.0000 'International Tables Vol C Tables 4.2.6.8 and 6.1.1.4'
F F 0.0171 0.0103 'International Tables Vol C Tables 4.2.6.8 and 6.1.1.4'
Mo Mo -1.6832 0.6857 'International Tables Vol C Tables 4.2.6.8 and 6.1.1.4'
N N 0.0061 0.0033 'International Tables Vol C Tables 4.2.6.8 and 6.1.1.4'
O O 0.0106 0.0060 'International Tables Vol C Tables 4.2.6.8 and 6.1.1.4'
P P 0.1023 0.0942 'International Tables Vol C Tables 4.2.6.8 and 6.1.1.4'
S S 0.1246 0.1234 'International Tables Vol C Tables 4.2.6.8 and 6.1.1.4'

loop_
_geom_angle_atom_site_label_1
_geom_angle_atom_site_label_2
_geom_angle_atom_site_label_3
_geom_angle
C1 Mo1 C4 91.96(9)
C1 Mo1 C2 91.02(10)
C4 Mo1 C2 89.74(10)
C1 Mo1 C3 93.13(9)
C4 Mo1 C3 174.28(10)
C2 Mo1 C3 87.58(10)
C1 Mo1 P2 87.63(7)
C4 Mo1 P2 90.97(7)
C2 Mo1 P2 178.49(7)
C3 Mo1 P2 91.82(8)
C1 Mo1 P1 178.31(7)
C4 Mo1 P1 86.36(7)
C2 Mo1 P1 89.18(7)
C3 Mo1 P1 88.55(6)
P2 Mo1 P1 92.19(2)
O8 S1 O6 116.7(3)
O8 S1 O7 113.1(2)
O6 S1 O7 113.4(2)
O8 S1 C14 104.1(2)
O6 S1 C14 103.27(19)
O7 S1 C14 104.47(17)
O5 P1 N2 109.16(14)
O5 P1 N1 107.97(11)
N2 P1 N1 91.80(12)
O5 P1 Mo1 106.41(7)
N2 P1 Mo1 120.52(9)
N1 P1 Mo1 119.97(8)
N4 P2 N3 95.54(11)
N4 P2 Mo1 132.87(8)
N3 P2 Mo1 131.40(8)
C5 O5 P1 119.95(19)
C7 N1 C6 119.3(2)
C7 N1 P1 115.0(2)
C6 N1 P1 124.51(19)
C8 N2 C9 118.6(2)
C8 N2 P1 115.98(18)
C9 N2 P1 124.6(2)
C10 N3 C11 118.4(2)
C10 N3 P2 127.04(18)
C11 N3 P2 114.51(17)
C13 N4 C12 119.3(2)
C13 N4 P2 124.93(19)
C12 N4 P2 114.09(18)
O1 C1 Mo1 178.5(2)
O2 C2 Mo1 179.1(3)
O3 C3 Mo1 176.5(2)
O4 C4 Mo1 178.3(2)
O5 C5 H1 109.5
O5 C5 H2 109.5
H1 C5 H2 109.5
O5 C5 H3 109.5
H1 C5 H3 109.5
H2 C5 H3 109.5
N1 C6 H4 109.5
N1 C6 H5 109.5
H4 C6 H5 109.5
N1 C6 H6 109.5
H4 C6 H6 109.5
H5 C6 H6 109.5
N1 C7 C8 108.6(2)
N1 C7 H7 110.0
C8 C7 H7 110.0
N1 C7 H8 110.0
C8 C7 H8 110.0
H7 C7 H8 108.3
N2 C8 C7 107.1(2)
N2 C8 H9 110.3
C7 C8 H9 110.3
N2 C8 H10 110.3
C7 C8 H10 110.3
H9 C8 H10 108.6
N2 C9 H11 109.5
N2 C9 H12 109.5
H11 C9 H12 109.5
N2 C9 H13 109.5
H11 C9 H13 109.5
H12 C9 H13 109.5
N3 C10 H14 109.5
N3 C10 H15 109.5
H14 C10 H15 109.5
N3 C10 H16 109.5
H14 C10 H16 109.5
H15 C10 H16 109.5
N3 C11 C12 107.4(2)
N3 C11 H17 110.2
C12 C11 H17 110.2
N3 C11 H18 110.2
C12 C11 H18 110.2
H17 C11 H18 108.5
N4 C12 C11 106.8(2)
N4 C12 H19 110.4
C11 C12 H19 110.4
N4 C12 H20 110.4
C11 C12 H20 110.4
H19 C12 H20 108.6
N4 C13 H21 109.5
N4 C13 H22 109.5
H21 C13 H22 109.5
N4 C13 H23 109.5
H21 C13 H23 109.5
H22 C13 H23 109.5
F2 C14 F3 108.6(4)
F2 C14 F1 106.5(4)
F3 C14 F1 105.3(4)
F2 C14 S1 112.6(3)
F3 C14 S1 111.8(3)
F1 C14 S1 111.6(3)

loop_
_geom_bond_atom_site_label_1
_geom_bond_atom_site_label_2
_geom_bond_distance
Mo1 C1 2.028(2)
Mo1 C4 2.044(2)
Mo1 C2 2.056(3)
Mo1 C3 2.066(2)
Mo1 P2 2.3178(6)
Mo1 P1 2.4970(6)
S1 O8 1.405(3)
S1 O6 1.408(3)
S1 O7 1.435(3)
S1 C14 1.831(4)
P1 O5 1.6227(19)
P1 N2 1.652(2)
P1 N1 1.661(2)
P2 N4 1.613(2)
P2 N3 1.617(2)
F1 C14 1.309(5)
F2 C14 1.288(4)
F3 C14 1.303(5)
O1 C1 1.136(3)
O2 C2 1.126(3)
O3 C3 1.126(3)
O4 C4 1.129(3)
O5 C5 1.444(3)
N1 C7 1.435(4)
N1 C6 1.444(4)
N2 C8 1.451(3)
N2 C9 1.451(3)
N3 C10 1.456(3)
N3 C11 1.460(3)
N4 C13 1.461(3)
N4 C12 1.470(4)
C5 H1 0.9800
C5 H2 0.9800
C5 H3 0.9800
C6 H4 0.9800
C6 H5 0.9800
C6 H6 0.9800
C7 C8 1.491(5)
C7 H7 0.9900
C7 H8 0.9900
C8 H9 0.9900
C8 H10 0.9900
C9 H11 0.9800
C9 H12 0.9800
C9 H13 0.9800
C10 H14 0.9800
C10 H15 0.9800
C10 H16 0.9800
C11 C12 1.513(4)
C11 H17 0.9900
C11 H18 0.9900
C12 H19 0.9900
C12 H20 0.9900
C13 H21 0.9800
C13 H22 0.9800
C13 H23 0.9800

loop_
_geom_torsion_atom_site_label_1
_geom_torsion_atom_site_label_2
_geom_torsion_atom_site_label_3
_geom_torsion_atom_site_label_4
_geom_torsion
C1 Mo1 P1 O5 -52(2)
C4 Mo1 P1 O5 -45.09(11)
C2 Mo1 P1 O5 44.70(10)
C3 Mo1 P1 O5 132.30(11)
P2 Mo1 P1 O5 -135.93(8)
C1 Mo1 P1 N2 -177(26)
C4 Mo1 P1 N2 -169.89(14)
C2 Mo1 P1 N2 -80.10(14)
C3 Mo1 P1 N2 7.50(15)
P2 Mo1 P1 N2 99.27(13)
C1 Mo1 P1 N1 71(2)
C4 Mo1 P1 N1 77.65(12)
C2 Mo1 P1 N1 167.45(12)
C3 Mo1 P1 N1 -104.95(12)
P2 Mo1 P1 N1 -13.18(10)
C1 Mo1 P2 N4 129.09(13)
C4 Mo1 P2 N4 -138.98(13)
C2 Mo1 P2 N4 103(3)
C3 Mo1 P2 N4 36.03(13)
P1 Mo1 P2 N4 -52.58(12)
C1 Mo1 P2 N3 -57.10(13)
C4 Mo1 P2 N3 34.83(13)
C2 Mo1 P2 N3 -84(3)
C3 Mo1 P2 N3 -150.16(12)
P1 Mo1 P2 N3 121.23(11)
N2 P1 O5 C5 -54.9(3)
N1 P1 O5 C5 43.6(3)
Mo1 P1 O5 C5 173.6(2)
O5 P1 N1 C7 -98.9(3)
N2 P1 N1 C7 11.9(3)
Mo1 P1 N1 C7 139.1(3)
O5 P1 N1 C6 68.5(3)
N2 P1 N1 C6 179.3(3)
Mo1 P1 N1 C6 -53.5(3)
O5 P1 N2 C8 100.9(2)
N1 P1 N2 C8 -8.9(3)
Mo1 P1 N2 C8 -135.6(2)
O5 P1 N2 C9 -68.3(3)
N1 P1 N2 C9 -178.0(3)
Mo1 P1 N2 C9 55.2(3)
N4 P2 N3 C10 -179.9(3)
Mo1 P2 N3 C10 4.6(3)
N4 P2 N3 C11 -1.2(2)
Mo1 P2 N3 C11 -176.66(17)
N3 P2 N4 C13 174.5(3)
Mo1 P2 N4 C13 -10.2(3)
N3 P2 N4 C12 9.3(2)
Mo1 P2 N4 C12 -175.41(18)
C4 Mo1 C1 O1 -38(9)
C2 Mo1 C1 O1 -128(9)
C3 Mo1 C1 O1 145(9)
P2 Mo1 C1 O1 53(9)
P1 Mo1 C1 O1 -31(11)
C1 Mo1 C2 O2 -20(15)
C4 Mo1 C2 O2 -112(15)
C3 Mo1 C2 O2 73(15)
P2 Mo1 C2 O2 6(17)
P1 Mo1 C2 O2 162(100)
C1 Mo1 C3 O3 129(4)
C4 Mo1 C3 O3 -25(4)
C2 Mo1 C3 O3 38(4)
P2 Mo1 C3 O3 -144(4)
P1 Mo1 C3 O3 -52(4)
C1 Mo1 C4 O4 -179(100)
C2 Mo1 C4 O4 -88(8)
C3 Mo1 C4 O4 -26(9)
P2 Mo1 C4 O4 94(8)
P1 Mo1 C4 O4 2(8)
C6 N1 C7 C8 -179.7(3)
P1 N1 C7 C8 -11.6(4)
C9 N2 C8 C7 173.5(3)
P1 N2 C8 C7 3.6(4)
N1 C7 C8 N2 4.8(4)
C10 N3 C11 C12 172.2(3)
P2 N3 C11 C12 -6.6(3)
C13 N4 C12 C11 179.9(3)
P2 N4 C12 C11 -13.9(3)
N3 C11 C12 N4 12.2(4)
O8 S1 C14 F2 59.2(4)
O6 S1 C14 F2 -63.2(4)
O7 S1 C14 F2 178.0(3)
O8 S1 C14 F3 -63.5(4)
O6 S1 C14 F3 174.2(4)
O7 S1 C14 F3 55.4(4)
O8 S1 C14 F1 178.9(4)
O6 S1 C14 F1 56.5(4)
O7 S1 C14 F1 -62.3(4)
